data_7002075
loop_
_publ_author_name
'Page, Michael J.'
'Wagler, J\"org'
'Messerle, Barbara A.'

_publ_section_title
;
 Pyrazolyl-N-heterocyclic carbene complexes of rhodium as hydrogenation
 catalysts: The influence of ligand steric bulk on catalyst activity
;
_journal_issue 35
_journal_name_full 'Dalton Transactions'
_journal_page_first 7029
_journal_paper_doi 10.1039/b906724h
_journal_year 2009
_chemical_formula_moiety 'C34 H52 N8 Rh, C24 H20 B'
_chemical_formula_sum 'C58 H72 B N8 Rh'
_chemical_formula_weight 994.96
_chemical_name_systematic
;
?
;
_space_group_IT_number 61
_symmetry_cell_setting orthorhombic
_symmetry_space_group_name_Hall '-P 2ac 2ab'
_symmetry_space_group_name_H-M 'P b c a'
_atom_sites_solution_hydrogens geom
_atom_sites_solution_primary direct
_atom_sites_solution_secondary difmap
_audit_creation_method SHELXL-97
_cell_angle_alpha 90.00
_cell_angle_beta 90.00
_cell_angle_gamma 90.00
_cell_formula_units_Z 8
_cell_length_a 25.2736(4)
_cell_length_b 12.7805(2)
_cell_length_c 31.9609(6)
_cell_measurement_reflns_used 182776
_cell_measurement_temperature 100(2)
_cell_measurement_theta_max 26.022
_cell_measurement_theta_min 2.546
_cell_volume 10323.7(3)
_computing_cell_refinement 'HKL Scalepack (Otwinowski & Minor 1997)'
_computing_data_collection 'Nonius Collect, KappaCCD'
_computing_data_reduction 'Denzo and Scalepak (Otwinowski & Minor, 1997)'
_computing_molecular_graphics 'ORTEP32 for windows (Farugia)'
_computing_publication_material 'Ciftab (Sheldrick, 1997)'
_computing_structure_refinement 'SHELXL-97 (Sheldrick, 1997)'
_computing_structure_solution 'SHELXS-97 (Sheldrick, 1990)'
_diffrn_ambient_temperature 100(2)
_diffrn_measured_fraction_theta_full 0.999
_diffrn_measured_fraction_theta_max 0.999
_diffrn_measurement_device_type 'Nonius Kappa CCD area detector'
_diffrn_measurement_method 'phi and omega scans'
_diffrn_radiation_monochromator graphite
_diffrn_radiation_source 'fine-focus sealed tube'
_diffrn_radiation_type MoK\a
_diffrn_radiation_wavelength 0.71073
_diffrn_reflns_av_R_equivalents 0.0696
_diffrn_reflns_av_sigmaI/netI 0.0405
_diffrn_reflns_limit_h_max 29
_diffrn_reflns_limit_h_min -31
_diffrn_reflns_limit_k_max 14
_diffrn_reflns_limit_k_min -15
_diffrn_reflns_limit_l_max 39
_diffrn_reflns_limit_l_min -39
_diffrn_reflns_number 74638
_diffrn_reflns_theta_full 26.00
_diffrn_reflns_theta_max 26.00
_diffrn_reflns_theta_min 2.60
_exptl_absorpt_coefficient_mu 0.377
_exptl_absorpt_correction_T_max 0.977
_exptl_absorpt_correction_T_min 0.909
_exptl_absorpt_correction_type multi-scan
_exptl_absorpt_process_details SORTAV
_exptl_crystal_colour yellow
_exptl_crystal_density_diffrn 1.280
_exptl_crystal_density_method 'not measured'
_exptl_crystal_description plate
_exptl_crystal_F_000 4208
_exptl_crystal_size_max 0.23
_exptl_crystal_size_mid 0.19
_exptl_crystal_size_min 0.07
_refine_diff_density_max 0.921
_refine_diff_density_min -0.477
_refine_diff_density_rms 0.064
_refine_ls_extinction_method none
_refine_ls_goodness_of_fit_ref 1.034
_refine_ls_hydrogen_treatment mixed
_refine_ls_matrix_type full
_refine_ls_number_parameters 635
_refine_ls_number_reflns 10136
_refine_ls_number_restraints 0
_refine_ls_restrained_S_all 1.034
_refine_ls_R_factor_all 0.0700
_refine_ls_R_factor_gt 0.0388
_refine_ls_shift/su_max 0.001
_refine_ls_shift/su_mean 0.000
_refine_ls_structure_factor_coef Fsqd
_refine_ls_weighting_details 'calc w=1/[\s^2^(Fo^2^)+(0.0316P)^2^+9.1126P] where P=(Fo^2^+2Fc^2^)/3'
_refine_ls_weighting_scheme calc
_refine_ls_wR_factor_gt 0.0807
_refine_ls_wR_factor_ref 0.0892
_reflns_number_gt 7157
_reflns_number_total 10136
_reflns_threshold_expression >2sigma(I)
_cod_data_source_file b906724h.txt
_cod_data_source_block mp01001
_cod_original_sg_symbol_Hall -P2ac2ab
_cod_original_sg_symbol_H-M Pbca
_cod_database_code 7002075

loop_
_symmetry_equiv_pos_as_xyz
'x, y, z'
'-x+1/2, -y, z+1/2'
'x+1/2, -y+1/2, -z'
'-x, y+1/2, -z+1/2'
'-x, -y, -z'
'x-1/2, y, -z-1/2'
'-x-1/2, y-1/2, z'
'x, -y-1/2, z-1/2'

loop_
_atom_site_label
_atom_site_type_symbol
_atom_site_fract_x
_atom_site_fract_y
_atom_site_fract_z
_atom_site_U_iso_or_equiv
_atom_site_adp_type
_atom_site_occupancy
_atom_site_symmetry_multiplicity
_atom_site_calc_flag
_atom_site_refinement_flags
_atom_site_disorder_assembly
_atom_site_disorder_group
Rh1 Rh 0.312115(7) 0.516793(13) 0.251691(6) 0.01732(6) Uani 1 1 d . . .
N1 N 0.38479(8) 0.32512(15) 0.23787(6) 0.0202(5) Uani 1 1 d . . .
N2 N 0.40015(8) 0.39703(15) 0.29703(6) 0.0193(4) Uani 1 1 d . . .
N3 N 0.37937(8) 0.40026(16) 0.36989(6) 0.0210(5) Uani 1 1 d . . .
N4 N 0.32770(8) 0.36808(16) 0.37137(6) 0.0219(5) Uani 1 1 d . . .
N5 N 0.38823(8) 0.70510(15) 0.26213(6) 0.0206(5) Uani 1 1 d . . .
N6 N 0.40032(8) 0.62838(16) 0.20323(6) 0.0196(4) Uani 1 1 d . . .
N7 N 0.37765(8) 0.62004(16) 0.13072(6) 0.0210(5) Uani 1 1 d . . .
N8 N 0.32646(8) 0.65503(17) 0.12956(6) 0.0229(5) Uani 1 1 d . . .
C1 C 0.24927(10) 0.6369(2) 0.25841(8) 0.0233(6) Uani 1 1 d . . .
H1 H 0.2671(10) 0.694(2) 0.2684(8) 0.028 Uiso 1 1 d . . .
C2 C 0.25449(10) 0.6111(2) 0.21689(8) 0.0229(6) Uani 1 1 d . . .
H2 H 0.2767(10) 0.656(2) 0.2003(8) 0.027 Uiso 1 1 d . . .
C3 C 0.22065(10) 0.5362(2) 0.19236(8) 0.0260(6) Uani 1 1 d . . .
H3A H 0.2405 0.5132 0.1673 0.031 Uiso 1 1 calc R . .
H3B H 0.1886 0.5735 0.1827 0.031 Uiso 1 1 calc R . .
C4 C 0.20370(10) 0.4389(2) 0.21752(8) 0.0255(6) Uani 1 1 d . . .
H4A H 0.1721 0.4562 0.2345 0.031 Uiso 1 1 calc R . .
H4B H 0.1938 0.3822 0.1979 0.031 Uiso 1 1 calc R . .
C5 C 0.24761(9) 0.40065(19) 0.24613(8) 0.0228(5) Uani 1 1 d . . .
H5 H 0.2649(10) 0.343(2) 0.2351(8) 0.027 Uiso 1 1 d . . .
C6 C 0.25373(10) 0.4265(2) 0.28769(8) 0.0227(6) Uani 1 1 d . . .
H6 H 0.2747(10) 0.384(2) 0.3044(8) 0.027 Uiso 1 1 d . . .
C7 C 0.22041(10) 0.5031(2) 0.31213(8) 0.0267(6) Uani 1 1 d . . .
H7A H 0.2402 0.5251 0.3374 0.032 Uiso 1 1 calc R . .
H7B H 0.1878 0.4674 0.3216 0.032 Uiso 1 1 calc R . .
C8 C 0.20506(10) 0.6008(2) 0.28687(8) 0.0270(6) Uani 1 1 d . . .
H8A H 0.1733 0.5851 0.2698 0.032 Uiso 1 1 calc R . .
H8B H 0.1958 0.6581 0.3064 0.032 Uiso 1 1 calc R . .
C9 C 0.36891(9) 0.40582(19) 0.26249(7) 0.0185(5) Uani 1 1 d . . .
C10 C 0.42451(10) 0.2670(2) 0.25690(8) 0.0268(6) Uani 1 1 d . . .
H10 H 0.4417 0.2071 0.2458 0.032 Uiso 1 1 calc R . .
C11 C 0.43383(10) 0.3122(2) 0.29404(8) 0.0273(6) Uani 1 1 d . . .
H11 H 0.4588 0.2900 0.3144 0.033 Uiso 1 1 calc R . .
C12 C 0.36140(10) 0.2944(2) 0.19791(8) 0.0263(6) Uani 1 1 d . . .
H12A H 0.3405 0.2304 0.2017 0.039 Uiso 1 1 calc R . .
H12B H 0.3896 0.2815 0.1775 0.039 Uiso 1 1 calc R . .
H12C H 0.3384 0.3506 0.1877 0.039 Uiso 1 1 calc R . .
C13 C 0.39560(10) 0.46167(18) 0.33466(7) 0.0208(5) Uani 1 1 d . . .
H13A H 0.4302 0.4947 0.3407 0.025 Uiso 1 1 calc R . .
H13B H 0.3695 0.5180 0.3297 0.025 Uiso 1 1 calc R . .
C14 C 0.40930(10) 0.35917(19) 0.40155(8) 0.0217(6) Uani 1 1 d . . .
C15 C 0.37529(10) 0.29833(19) 0.42436(8) 0.0248(6) Uani 1 1 d . . .
H15 H 0.3837 0.2583 0.4485 0.030 Uiso 1 1 calc R . .
C16 C 0.32523(10) 0.3067(2) 0.40494(8) 0.0221(6) Uani 1 1 d . . .
C17 C 0.46611(10) 0.3865(2) 0.40798(8) 0.0258(6) Uani 1 1 d . . .
H17A H 0.4862 0.3696 0.3826 0.039 Uiso 1 1 calc R . .
H17B H 0.4802 0.3464 0.4316 0.039 Uiso 1 1 calc R . .
H17C H 0.4692 0.4615 0.4139 0.039 Uiso 1 1 calc R . .
C18 C 0.27244(10) 0.2638(2) 0.41926(8) 0.0254(6) Uani 1 1 d . . .
C19 C 0.23374(12) 0.2539(3) 0.38274(9) 0.0435(8) Uani 1 1 d . . .
H19A H 0.2294 0.3223 0.3693 0.065 Uiso 1 1 calc R . .
H19B H 0.1994 0.2296 0.3932 0.065 Uiso 1 1 calc R . .
H19C H 0.2476 0.2036 0.3624 0.065 Uiso 1 1 calc R . .
C20 C 0.24922(13) 0.3414(3) 0.45081(10) 0.0495(9) Uani 1 1 d . . .
H20A H 0.2733 0.3484 0.4747 0.074 Uiso 1 1 calc R . .
H20B H 0.2148 0.3158 0.4606 0.074 Uiso 1 1 calc R . .
H20C H 0.2447 0.4098 0.4374 0.074 Uiso 1 1 calc R . .
C21 C 0.28006(12) 0.1577(2) 0.43984(10) 0.0420(8) Uani 1 1 d . . .
H21A H 0.2952 0.1087 0.4195 0.063 Uiso 1 1 calc R . .
H21B H 0.2458 0.1312 0.4495 0.063 Uiso 1 1 calc R . .
H21C H 0.3041 0.1648 0.4637 0.063 Uiso 1 1 calc R . .
C22 C 0.37025(9) 0.62326(18) 0.23868(7) 0.0188(5) Uani 1 1 d . . .
C23 C 0.42776(10) 0.7593(2) 0.24165(8) 0.0264(6) Uani 1 1 d . . .
H23 H 0.4461 0.8191 0.2518 0.032 Uiso 1 1 calc R . .
C24 C 0.43536(10) 0.7114(2) 0.20468(8) 0.0273(6) Uani 1 1 d . . .
H24 H 0.4600 0.7309 0.1836 0.033 Uiso 1 1 calc R . .
C25 C 0.36678(10) 0.7381(2) 0.30252(8) 0.0249(6) Uani 1 1 d . . .
H25A H 0.3448 0.8005 0.2986 0.037 Uiso 1 1 calc R . .
H25B H 0.3959 0.7543 0.3217 0.037 Uiso 1 1 calc R . .
H25C H 0.3452 0.6816 0.3143 0.037 Uiso 1 1 calc R . .
C26 C 0.39371(10) 0.56105(19) 0.16659(7) 0.0206(5) Uani 1 1 d . . .
H26A H 0.4276 0.5252 0.1605 0.025 Uiso 1 1 calc R . .
H26B H 0.3668 0.5069 0.1727 0.025 Uiso 1 1 calc R . .
C27 C 0.40706(10) 0.65548(19) 0.09775(7) 0.0211(5) Uani 1 1 d . . .
C28 C 0.37320(10) 0.7154(2) 0.07422(8) 0.0244(6) Uani 1 1 d . . .
H28 H 0.3814 0.7515 0.0491 0.029 Uiso 1 1 calc R . .
C29 C 0.32373(10) 0.7128(2) 0.09491(7) 0.0228(6) Uani 1 1 d . . .
C30 C 0.46320(10) 0.6241(2) 0.09072(8) 0.0268(6) Uani 1 1 d . . .
H30A H 0.4842 0.6408 0.1156 0.040 Uiso 1 1 calc R . .
H30B H 0.4774 0.6621 0.0666 0.040 Uiso 1 1 calc R . .
H30C H 0.4649 0.5486 0.0853 0.040 Uiso 1 1 calc R . .
C31 C 0.27123(10) 0.7590(2) 0.08197(8) 0.0293(6) Uani 1 1 d . . .
C32 C 0.27917(12) 0.8395(2) 0.04756(9) 0.0389(7) Uani 1 1 d . . .
H32A H 0.3011 0.8971 0.0581 0.058 Uiso 1 1 calc R . .
H32B H 0.2447 0.8669 0.0387 0.058 Uiso 1 1 calc R . .
H32C H 0.2968 0.8066 0.0237 0.058 Uiso 1 1 calc R . .
C33 C 0.24517(15) 0.8111(3) 0.11972(9) 0.0679(13) Uani 1 1 d . . .
H33A H 0.2402 0.7592 0.1420 0.102 Uiso 1 1 calc R . .
H33B H 0.2107 0.8396 0.1115 0.102 Uiso 1 1 calc R . .
H33C H 0.2678 0.8678 0.1299 0.102 Uiso 1 1 calc R . .
C34 C 0.23528(12) 0.6703(3) 0.06700(11) 0.0533(10) Uani 1 1 d . . .
H34A H 0.2525 0.6328 0.0440 0.080 Uiso 1 1 calc R . .
H34B H 0.2016 0.6994 0.0573 0.080 Uiso 1 1 calc R . .
H34C H 0.2287 0.6217 0.0902 0.080 Uiso 1 1 calc R . .
B1 B 0.49772(11) 0.2565(2) 0.09211(9) 0.0194(6) Uani 1 1 d . . .
C35 C 0.45643(9) 0.32445(18) 0.06269(7) 0.0185(5) Uani 1 1 d . . .
C36 C 0.40644(9) 0.35531(19) 0.07721(8) 0.0225(6) Uani 1 1 d . . .
H36 H 0.3946 0.3296 0.1035 0.027 Uiso 1 1 calc R . .
C37 C 0.37344(10) 0.4219(2) 0.05477(8) 0.0250(6) Uani 1 1 d . . .
H37 H 0.3402 0.4420 0.0661 0.030 Uiso 1 1 calc R . .
C38 C 0.38889(10) 0.4590(2) 0.01582(8) 0.0260(6) Uani 1 1 d . . .
H38 H 0.3663 0.5036 0.0001 0.031 Uiso 1 1 calc R . .
C39 C 0.43798(10) 0.42962(19) 0.00029(8) 0.0251(6) Uani 1 1 d . . .
H39 H 0.4492 0.4541 -0.0263 0.030 Uiso 1 1 calc R . .
C40 C 0.47082(10) 0.36438(19) 0.02356(7) 0.0210(5) Uani 1 1 d . . .
H40 H 0.5044 0.3462 0.0124 0.025 Uiso 1 1 calc R . .
C41 C 0.52724(9) 0.34691(19) 0.12044(7) 0.0201(5) Uani 1 1 d . . .
C42 C 0.50833(10) 0.3810(2) 0.15955(8) 0.0241(6) Uani 1 1 d . . .
H42 H 0.4795 0.3448 0.1719 0.029 Uiso 1 1 calc R . .
C43 C 0.53012(11) 0.4656(2) 0.18095(8) 0.0296(6) Uani 1 1 d . . .
H43 H 0.5160 0.4859 0.2073 0.035 Uiso 1 1 calc R . .
C44 C 0.57213(11) 0.5199(2) 0.16407(9) 0.0335(7) Uani 1 1 d . . .
H44 H 0.5873 0.5774 0.1786 0.040 Uiso 1 1 calc R . .
C45 C 0.59198(11) 0.4895(2) 0.12547(9) 0.0317(7) Uani 1 1 d . . .
H45 H 0.6206 0.5268 0.1133 0.038 Uiso 1 1 calc R . .
C46 C 0.57016(10) 0.4045(2) 0.10442(8) 0.0248(6) Uani 1 1 d . . .
H46 H 0.5848 0.3846 0.0782 0.030 Uiso 1 1 calc R . .
C47 C 0.54005(9) 0.18762(18) 0.06414(7) 0.0183(5) Uani 1 1 d . . .
C48 C 0.52644(10) 0.14202(19) 0.02559(8) 0.0224(6) Uani 1 1 d . . .
H48 H 0.4927 0.1570 0.0140 0.027 Uiso 1 1 calc R . .
C49 C 0.56031(10) 0.07584(19) 0.00373(8) 0.0248(6) Uani 1 1 d . . .
H49 H 0.5496 0.0474 -0.0224 0.030 Uiso 1 1 calc R . .
C50 C 0.60973(10) 0.0512(2) 0.02004(8) 0.0273(6) Uani 1 1 d . . .
H50 H 0.6331 0.0062 0.0053 0.033 Uiso 1 1 calc R . .
C51 C 0.62434(10) 0.0935(2) 0.05819(8) 0.0253(6) Uani 1 1 d . . .
H51 H 0.6578 0.0767 0.0699 0.030 Uiso 1 1 calc R . .
C52 C 0.59022(10) 0.1602(2) 0.07938(8) 0.0236(6) Uani 1 1 d . . .
H52 H 0.6014 0.1886 0.1054 0.028 Uiso 1 1 calc R . .
C53 C 0.46733(10) 0.16708(19) 0.12030(8) 0.0209(5) Uani 1 1 d . . .
C54 C 0.42457(10) 0.1096(2) 0.10395(8) 0.0257(6) Uani 1 1 d . . .
H54 H 0.4102 0.1298 0.0777 0.031 Uiso 1 1 calc R . .
C55 C 0.40238(11) 0.0244(2) 0.12466(9) 0.0321(7) Uani 1 1 d . . .
H55 H 0.3737 -0.0127 0.1124 0.039 Uiso 1 1 calc R . .
C56 C 0.42207(12) -0.0061(2) 0.16311(10) 0.0349(7) Uani 1 1 d . . .
H56 H 0.4069 -0.0639 0.1774 0.042 Uiso 1 1 calc R . .
C57 C 0.46391(11) 0.0481(2) 0.18054(8) 0.0309(7) Uani 1 1 d . . .
H57 H 0.4777 0.0275 0.2069 0.037 Uiso 1 1 calc R . .
C58 C 0.48591(10) 0.1328(2) 0.15942(8) 0.0246(6) Uani 1 1 d . . .
H58 H 0.5147 0.1690 0.1720 0.030 Uiso 1 1 calc R . .

loop_
_atom_site_aniso_label
_atom_site_aniso_U_11
_atom_site_aniso_U_22
_atom_site_aniso_U_33
_atom_site_aniso_U_23
_atom_site_aniso_U_13
_atom_site_aniso_U_12
Rh1 0.01527(10) 0.01405(9) 0.02265(11) 0.00386(9) 0.00011(9) -0.00005(7)
N1 0.0207(11) 0.0170(11) 0.0230(11) 0.0008(8) 0.0013(9) 0.0009(8)
N2 0.0175(11) 0.0176(11) 0.0228(11) 0.0016(9) 0.0003(8) 0.0024(8)
N3 0.0206(11) 0.0189(11) 0.0234(11) 0.0024(9) -0.0010(9) -0.0027(9)
N4 0.0184(11) 0.0230(12) 0.0243(11) 0.0008(9) 0.0011(9) -0.0040(9)
N5 0.0210(11) 0.0183(11) 0.0224(11) 0.0026(8) -0.0027(9) -0.0020(9)
N6 0.0185(11) 0.0192(11) 0.0210(11) 0.0025(9) 0.0003(8) -0.0035(9)
N7 0.0198(11) 0.0205(11) 0.0226(11) 0.0024(9) 0.0006(9) 0.0019(9)
N8 0.0199(12) 0.0247(12) 0.0241(12) -0.0005(9) -0.0010(9) 0.0027(9)
C1 0.0183(13) 0.0161(13) 0.0356(16) 0.0008(11) -0.0037(11) 0.0030(10)
C2 0.0178(13) 0.0188(14) 0.0321(15) 0.0092(11) -0.0021(11) 0.0016(11)
C3 0.0222(15) 0.0265(15) 0.0292(15) 0.0044(12) -0.0042(11) 0.0015(12)
C4 0.0207(14) 0.0230(14) 0.0328(15) 0.0003(12) -0.0009(11) -0.0029(11)
C5 0.0180(12) 0.0160(12) 0.0344(15) 0.0013(12) 0.0038(11) -0.0038(10)
C6 0.0183(13) 0.0212(14) 0.0287(15) 0.0078(11) 0.0040(11) -0.0021(11)
C7 0.0201(15) 0.0304(16) 0.0296(15) 0.0039(12) 0.0055(11) 0.0002(11)
C8 0.0235(14) 0.0243(14) 0.0333(16) -0.0009(12) 0.0021(11) 0.0048(11)
C9 0.0182(12) 0.0164(12) 0.0208(13) 0.0045(10) 0.0012(10) -0.0043(10)
C10 0.0254(14) 0.0249(14) 0.0302(16) 0.0022(12) 0.0029(11) 0.0098(10)
C11 0.0246(15) 0.0267(15) 0.0306(15) 0.0032(12) -0.0001(12) 0.0100(12)
C12 0.0274(15) 0.0264(15) 0.0250(14) -0.0020(11) 0.0009(11) -0.0013(12)
C13 0.0217(13) 0.0158(13) 0.0248(13) 0.0013(10) -0.0011(10) -0.0009(10)
C14 0.0256(15) 0.0163(13) 0.0232(13) -0.0001(10) -0.0047(11) 0.0023(11)
C15 0.0316(15) 0.0200(13) 0.0227(14) 0.0029(11) -0.0030(11) -0.0023(11)
C16 0.0254(15) 0.0201(14) 0.0209(13) -0.0006(10) 0.0013(10) -0.0009(10)
C17 0.0254(15) 0.0233(14) 0.0287(15) 0.0022(11) -0.0064(11) -0.0006(11)
C18 0.0285(15) 0.0253(14) 0.0224(14) 0.0039(11) 0.0040(11) -0.0028(11)
C19 0.0342(17) 0.062(2) 0.0341(17) 0.0113(15) -0.0006(13) -0.0186(16)
C20 0.053(2) 0.042(2) 0.054(2) -0.0048(16) 0.0277(17) -0.0046(16)
C21 0.0334(18) 0.0347(18) 0.058(2) 0.0182(15) 0.0049(14) -0.0042(14)
C22 0.0167(12) 0.0155(12) 0.0241(13) 0.0042(10) -0.0048(10) 0.0022(10)
C23 0.0256(14) 0.0238(14) 0.0299(16) 0.0008(11) -0.0021(11) -0.0096(11)
C24 0.0233(14) 0.0272(15) 0.0316(15) 0.0029(12) 0.0001(12) -0.0099(12)
C25 0.0270(15) 0.0231(14) 0.0245(14) -0.0004(11) -0.0025(11) 0.0008(11)
C26 0.0208(13) 0.0184(13) 0.0228(13) 0.0009(11) 0.0004(10) 0.0015(10)
C27 0.0229(14) 0.0180(13) 0.0225(13) -0.0001(10) 0.0035(11) -0.0006(11)
C28 0.0289(15) 0.0245(14) 0.0197(13) 0.0012(11) 0.0004(11) 0.0004(11)
C29 0.0287(15) 0.0221(14) 0.0177(13) -0.0019(10) -0.0007(10) 0.0016(11)
C30 0.0256(15) 0.0244(15) 0.0305(15) 0.0014(12) 0.0053(11) 0.0014(11)
C31 0.0288(16) 0.0366(16) 0.0224(14) 0.0006(12) -0.0017(11) 0.0086(13)
C32 0.0416(18) 0.0390(18) 0.0360(17) 0.0088(14) -0.0055(14) 0.0105(14)
C33 0.063(2) 0.114(3) 0.0266(17) 0.0009(19) -0.0012(16) 0.062(2)
C34 0.0365(19) 0.062(2) 0.062(2) 0.0198(19) -0.0188(16) -0.0098(17)
B1 0.0201(14) 0.0181(14) 0.0201(14) 0.0000(12) -0.0019(12) -0.0009(12)
C35 0.0182(13) 0.0131(12) 0.0243(13) 0.0001(10) -0.0027(10) -0.0036(10)
C36 0.0211(14) 0.0227(14) 0.0239(14) 0.0028(11) 0.0010(11) -0.0036(11)
C37 0.0176(14) 0.0224(14) 0.0350(15) 0.0013(12) -0.0013(11) -0.0001(11)
C38 0.0269(15) 0.0214(14) 0.0297(15) 0.0053(11) -0.0094(11) 0.0000(11)
C39 0.0336(15) 0.0183(14) 0.0233(14) 0.0030(10) -0.0011(11) -0.0011(12)
C40 0.0236(14) 0.0188(13) 0.0205(13) 0.0001(10) 0.0005(10) -0.0001(10)
C41 0.0201(13) 0.0164(13) 0.0237(13) 0.0030(10) -0.0053(10) 0.0040(10)
C42 0.0221(14) 0.0222(14) 0.0282(14) 0.0007(11) -0.0036(11) 0.0055(11)
C43 0.0357(17) 0.0257(16) 0.0273(15) -0.0074(12) -0.0105(12) 0.0126(13)
C44 0.0346(17) 0.0204(14) 0.0455(18) -0.0090(13) -0.0185(14) 0.0010(13)
C45 0.0257(16) 0.0243(15) 0.0451(18) 0.0015(13) -0.0087(13) -0.0041(12)
C46 0.0251(15) 0.0208(13) 0.0285(14) 0.0014(11) -0.0040(11) 0.0007(11)
C47 0.0193(13) 0.0142(12) 0.0214(13) 0.0033(10) 0.0020(10) -0.0036(10)
C48 0.0238(14) 0.0184(13) 0.0251(14) 0.0007(11) -0.0009(11) -0.0020(10)
C49 0.0344(15) 0.0157(13) 0.0242(14) -0.0015(10) -0.0005(11) -0.0020(11)
C50 0.0280(15) 0.0219(14) 0.0321(15) -0.0016(12) 0.0104(12) 0.0005(11)
C51 0.0187(14) 0.0232(14) 0.0341(15) 0.0009(12) 0.0000(11) -0.0005(11)
C52 0.0225(14) 0.0219(14) 0.0264(14) -0.0010(11) -0.0014(11) -0.0045(11)
C53 0.0216(14) 0.0174(13) 0.0235(14) -0.0010(10) 0.0044(10) 0.0046(10)
C54 0.0266(15) 0.0212(14) 0.0294(15) 0.0028(11) 0.0018(11) -0.0007(11)
C55 0.0219(15) 0.0252(15) 0.0491(18) 0.0024(14) 0.0079(13) -0.0039(12)
C56 0.0327(17) 0.0239(16) 0.0483(19) 0.0138(13) 0.0197(14) 0.0037(12)
C57 0.0354(17) 0.0285(16) 0.0289(15) 0.0100(12) 0.0098(12) 0.0117(13)
C58 0.0256(15) 0.0213(14) 0.0270(14) -0.0003(11) 0.0035(11) 0.0060(11)

loop_
_atom_type_symbol
_atom_type_description
_atom_type_scat_dispersion_real
_atom_type_scat_dispersion_imag
_atom_type_scat_source
C C 0.0033 0.0016 'International Tables Vol C Tables 4.2.6.8 and 6.1.1.4'
H H 0.0000 0.0000 'International Tables Vol C Tables 4.2.6.8 and 6.1.1.4'
N N 0.0061 0.0033 'International Tables Vol C Tables 4.2.6.8 and 6.1.1.4'
B B 0.0013 0.0007 'International Tables Vol C Tables 4.2.6.8 and 6.1.1.4'
Rh Rh -1.1178 0.9187 'International Tables Vol C Tables 4.2.6.8 and 6.1.1.4'

loop_
_geom_angle_atom_site_label_1
_geom_angle_atom_site_label_2
_geom_angle_atom_site_label_3
_geom_angle
_geom_angle_site_symmetry_1
_geom_angle_site_symmetry_3
_geom_angle_publ_flag
C22 Rh1 C9 89.51(9) . . ?
C22 Rh1 C2 90.47(9) . . ?
C9 Rh1 C2 158.72(10) . . ?
C22 Rh1 C6 159.68(10) . . ?
C9 Rh1 C6 91.08(9) . . ?
C2 Rh1 C6 96.21(10) . . ?
C22 Rh1 C5 163.66(10) . . ?
C9 Rh1 C5 93.75(9) . . ?
C2 Rh1 C5 80.72(9) . . ?
C6 Rh1 C5 36.40(9) . . ?
C22 Rh1 C1 94.23(9) . . ?
C9 Rh1 C1 164.72(10) . . ?
C2 Rh1 C1 36.27(9) . . ?
C6 Rh1 C1 80.31(10) . . ?
C5 Rh1 C1 86.81(10) . . ?
C9 N1 C10 111.5(2) . . ?
C9 N1 C12 126.3(2) . . ?
C10 N1 C12 122.1(2) . . ?
C9 N2 C11 111.5(2) . . ?
C9 N2 C13 125.0(2) . . ?
C11 N2 C13 123.2(2) . . ?
C14 N3 N4 112.7(2) . . ?
C14 N3 C13 129.3(2) . . ?
N4 N3 C13 117.69(19) . . ?
C16 N4 N3 104.45(19) . . ?
C22 N5 C23 111.4(2) . . ?
C22 N5 C25 125.6(2) . . ?
C23 N5 C25 122.8(2) . . ?
C22 N6 C24 111.4(2) . . ?
C22 N6 C26 124.9(2) . . ?
C24 N6 C26 123.5(2) . . ?
C27 N7 N8 112.63(19) . . ?
C27 N7 C26 129.7(2) . . ?
N8 N7 C26 117.49(19) . . ?
C29 N8 N7 104.60(19) . . ?
C2 C1 C8 125.4(2) . . ?
C2 C1 Rh1 70.86(14) . . ?
C8 C1 Rh1 112.10(16) . . ?
C2 C1 H1 118.9(17) . . ?
C8 C1 H1 113.3(17) . . ?
Rh1 C1 H1 103.4(17) . . ?
C1 C2 C3 127.0(2) . . ?
C1 C2 Rh1 72.88(14) . . ?
C3 C2 Rh1 106.98(16) . . ?
C1 C2 H2 116.6(16) . . ?
C3 C2 H2 115.0(15) . . ?
Rh1 C2 H2 102.5(15) . . ?
C2 C3 C4 113.5(2) . . ?
C2 C3 H3A 108.9 . . ?
C4 C3 H3A 108.9 . . ?
C2 C3 H3B 108.9 . . ?
C4 C3 H3B 108.9 . . ?
H3A C3 H3B 107.7 . . ?
C5 C4 C3 111.8(2) . . ?
C5 C4 H4A 109.3 . . ?
C3 C4 H4A 109.3 . . ?
C5 C4 H4B 109.3 . . ?
C3 C4 H4B 109.3 . . ?
H4A C4 H4B 107.9 . . ?
C6 C5 C4 125.8(2) . . ?
C6 C5 Rh1 71.26(14) . . ?
C4 C5 Rh1 111.77(16) . . ?
C6 C5 H5 120.3(16) . . ?
C4 C5 H5 111.8(16) . . ?
Rh1 C5 H5 102.7(16) . . ?
C5 C6 C7 126.3(2) . . ?
C5 C6 Rh1 72.34(14) . . ?
C7 C6 Rh1 107.79(17) . . ?
C5 C6 H6 118.6(16) . . ?
C7 C6 H6 113.5(16) . . ?
Rh1 C6 H6 103.1(16) . . ?
C6 C7 C8 113.3(2) . . ?
C6 C7 H7A 108.9 . . ?
C8 C7 H7A 108.9 . . ?
C6 C7 H7B 108.9 . . ?
C8 C7 H7B 108.9 . . ?
H7A C7 H7B 107.7 . . ?
C1 C8 C7 112.1(2) . . ?
C1 C8 H8A 109.2 . . ?
C7 C8 H8A 109.2 . . ?
C1 C8 H8B 109.2 . . ?
C7 C8 H8B 109.2 . . ?
H8A C8 H8B 107.9 . . ?
N1 C9 N2 103.6(2) . . ?
N1 C9 Rh1 129.47(18) . . ?
N2 C9 Rh1 126.89(17) . . ?
C11 C10 N1 106.5(2) . . ?
C11 C10 H10 126.7 . . ?
N1 C10 H10 126.7 . . ?
C10 C11 N2 106.9(2) . . ?
C10 C11 H11 126.5 . . ?
N2 C11 H11 126.5 . . ?
N1 C12 H12A 109.5 . . ?
N1 C12 H12B 109.5 . . ?
H12A C12 H12B 109.5 . . ?
N1 C12 H12C 109.5 . . ?
H12A C12 H12C 109.5 . . ?
H12B C12 H12C 109.5 . . ?
N3 C13 N2 111.04(19) . . ?
N3 C13 H13A 109.4 . . ?
N2 C13 H13A 109.4 . . ?
N3 C13 H13B 109.4 . . ?
N2 C13 H13B 109.4 . . ?
H13A C13 H13B 108.0 . . ?
N3 C14 C15 105.3(2) . . ?
N3 C14 C17 123.0(2) . . ?
C15 C14 C17 131.6(2) . . ?
C14 C15 C16 106.6(2) . . ?
C14 C15 H15 126.7 . . ?
C16 C15 H15 126.7 . . ?
N4 C16 C15 110.9(2) . . ?
N4 C16 C18 119.9(2) . . ?
C15 C16 C18 129.0(2) . . ?
C14 C17 H17A 109.5 . . ?
C14 C17 H17B 109.5 . . ?
H17A C17 H17B 109.5 . . ?
C14 C17 H17C 109.5 . . ?
H17A C17 H17C 109.5 . . ?
H17B C17 H17C 109.5 . . ?
C16 C18 C21 110.0(2) . . ?
C16 C18 C19 111.3(2) . . ?
C21 C18 C19 109.7(2) . . ?
C16 C18 C20 107.6(2) . . ?
C21 C18 C20 110.0(2) . . ?
C19 C18 C20 108.1(3) . . ?
C18 C19 H19A 109.5 . . ?
C18 C19 H19B 109.5 . . ?
H19A C19 H19B 109.5 . . ?
C18 C19 H19C 109.5 . . ?
H19A C19 H19C 109.5 . . ?
H19B C19 H19C 109.5 . . ?
C18 C20 H20A 109.5 . . ?
C18 C20 H20B 109.5 . . ?
H20A C20 H20B 109.5 . . ?
C18 C20 H20C 109.5 . . ?
H20A C20 H20C 109.5 . . ?
H20B C20 H20C 109.5 . . ?
C18 C21 H21A 109.5 . . ?
C18 C21 H21B 109.5 . . ?
H21A C21 H21B 109.5 . . ?
C18 C21 H21C 109.5 . . ?
H21A C21 H21C 109.5 . . ?
H21B C21 H21C 109.5 . . ?
N5 C22 N6 103.5(2) . . ?
N5 C22 Rh1 129.61(18) . . ?
N6 C22 Rh1 126.88(17) . . ?
C24 C23 N5 107.0(2) . . ?
C24 C23 H23 126.5 . . ?
N5 C23 H23 126.5 . . ?
C23 C24 N6 106.7(2) . . ?
C23 C24 H24 126.7 . . ?
N6 C24 H24 126.7 . . ?
N5 C25 H25A 109.5 . . ?
N5 C25 H25B 109.5 . . ?
H25A C25 H25B 109.5 . . ?
N5 C25 H25C 109.5 . . ?
H25A C25 H25C 109.5 . . ?
H25B C25 H25C 109.5 . . ?
N7 C26 N6 111.3(2) . . ?
N7 C26 H26A 109.4 . . ?
N6 C26 H26A 109.4 . . ?
N7 C26 H26B 109.4 . . ?
N6 C26 H26B 109.4 . . ?
H26A C26 H26B 108.0 . . ?
N7 C27 C28 105.6(2) . . ?
N7 C27 C30 123.0(2) . . ?
C28 C27 C30 131.3(2) . . ?
C27 C28 C29 106.3(2) . . ?
C27 C28 H28 126.8 . . ?
C29 C28 H28 126.8 . . ?
N8 C29 C28 110.9(2) . . ?
N8 C29 C31 119.3(2) . . ?
C28 C29 C31 129.7(2) . . ?
C27 C30 H30A 109.5 . . ?
C27 C30 H30B 109.5 . . ?
H30A C30 H30B 109.5 . . ?
C27 C30 H30C 109.5 . . ?
H30A C30 H30C 109.5 . . ?
H30B C30 H30C 109.5 . . ?
C29 C31 C32 110.3(2) . . ?
C29 C31 C33 109.4(2) . . ?
C32 C31 C33 109.5(3) . . ?
C29 C31 C34 108.5(2) . . ?
C32 C31 C34 110.7(2) . . ?
C33 C31 C34 108.3(3) . . ?
C31 C32 H32A 109.5 . . ?
C31 C32 H32B 109.5 . . ?
H32A C32 H32B 109.5 . . ?
C31 C32 H32C 109.5 . . ?
H32A C32 H32C 109.5 . . ?
H32B C32 H32C 109.5 . . ?
C31 C33 H33A 109.5 . . ?
C31 C33 H33B 109.5 . . ?
H33A C33 H33B 109.5 . . ?
C31 C33 H33C 109.5 . . ?
H33A C33 H33C 109.5 . . ?
H33B C33 H33C 109.5 . . ?
C31 C34 H34A 109.5 . . ?
C31 C34 H34B 109.5 . . ?
H34A C34 H34B 109.5 . . ?
C31 C34 H34C 109.5 . . ?
H34A C34 H34C 109.5 . . ?
H34B C34 H34C 109.5 . . ?
C53 B1 C41 113.4(2) . . ?
C53 B1 C47 103.21(19) . . ?
C41 B1 C47 112.3(2) . . ?
C53 B1 C35 112.5(2) . . ?
C41 B1 C35 103.34(19) . . ?
C47 B1 C35 112.5(2) . . ?
C40 C35 C36 115.3(2) . . ?
C40 C35 B1 122.4(2) . . ?
C36 C35 B1 121.9(2) . . ?
C37 C36 C35 122.8(2) . . ?
C37 C36 H36 118.6 . . ?
C35 C36 H36 118.6 . . ?
C38 C37 C36 120.2(2) . . ?
C38 C37 H37 119.9 . . ?
C36 C37 H37 119.9 . . ?
C39 C38 C37 118.7(2) . . ?
C39 C38 H38 120.7 . . ?
C37 C38 H38 120.7 . . ?
C38 C39 C40 120.3(2) . . ?
C38 C39 H39 119.9 . . ?
C40 C39 H39 119.9 . . ?
C39 C40 C35 122.8(2) . . ?
C39 C40 H40 118.6 . . ?
C35 C40 H40 118.6 . . ?
C46 C41 C42 115.0(2) . . ?
C46 C41 B1 121.1(2) . . ?
C42 C41 B1 123.5(2) . . ?
C43 C42 C41 122.8(3) . . ?
C43 C42 H42 118.6 . . ?
C41 C42 H42 118.6 . . ?
C44 C43 C42 120.2(3) . . ?
C44 C43 H43 119.9 . . ?
C42 C43 H43 119.9 . . ?
C43 C44 C45 119.0(3) . . ?
C43 C44 H44 120.5 . . ?
C45 C44 H44 120.5 . . ?
C44 C45 C46 120.4(3) . . ?
C44 C45 H45 119.8 . . ?
C46 C45 H45 119.8 . . ?
C45 C46 C41 122.5(3) . . ?
C45 C46 H46 118.7 . . ?
C41 C46 H46 118.7 . . ?
C52 C47 C48 115.0(2) . . ?
C52 C47 B1 122.1(2) . . ?
C48 C47 B1 122.5(2) . . ?
C49 C48 C47 122.8(2) . . ?
C49 C48 H48 118.6 . . ?
C47 C48 H48 118.6 . . ?
C50 C49 C48 120.1(2) . . ?
C50 C49 H49 119.9 . . ?
C48 C49 H49 119.9 . . ?
C51 C50 C49 118.8(2) . . ?
C51 C50 H50 120.6 . . ?
C49 C50 H50 120.6 . . ?
C50 C51 C52 120.2(2) . . ?
C50 C51 H51 119.9 . . ?
C52 C51 H51 119.9 . . ?
C51 C52 C47 123.0(2) . . ?
C51 C52 H52 118.5 . . ?
C47 C52 H52 118.5 . . ?
C58 C53 C54 115.1(2) . . ?
C58 C53 B1 123.2(2) . . ?
C54 C53 B1 121.2(2) . . ?
C55 C54 C53 122.8(3) . . ?
C55 C54 H54 118.6 . . ?
C53 C54 H54 118.6 . . ?
C56 C55 C54 119.9(3) . . ?
C56 C55 H55 120.1 . . ?
C54 C55 H55 120.1 . . ?
C57 C56 C55 119.5(3) . . ?
C57 C56 H56 120.2 . . ?
C55 C56 H56 120.2 . . ?
C56 C57 C58 120.0(3) . . ?
C56 C57 H57 120.0 . . ?
C58 C57 H57 120.0 . . ?
C57 C58 C53 122.7(3) . . ?
C57 C58 H58 118.6 . . ?
C53 C58 H58 118.6 . . ?

loop_
_geom_bond_atom_site_label_1
_geom_bond_atom_site_label_2
_geom_bond_distance
_geom_bond_site_symmetry_2
_geom_bond_publ_flag
Rh1 C22 2.045(2) . ?
Rh1 C9 2.047(2) . ?
Rh1 C2 2.194(2) . ?
Rh1 C6 2.198(2) . ?
Rh1 C5 2.212(2) . ?
Rh1 C1 2.219(2) . ?
N1 C9 1.358(3) . ?
N1 C10 1.389(3) . ?
N1 C12 1.461(3) . ?
N2 C9 1.362(3) . ?
N2 C11 1.382(3) . ?
N2 C13 1.464(3) . ?
N3 C14 1.368(3) . ?
N3 N4 1.370(3) . ?
N3 C13 1.432(3) . ?
N4 C16 1.331(3) . ?
N5 C22 1.365(3) . ?
N5 C23 1.381(3) . ?
N5 C25 1.462(3) . ?
N6 C22 1.366(3) . ?
N6 C24 1.383(3) . ?
N6 C26 1.463(3) . ?
N7 C27 1.366(3) . ?
N7 N8 1.370(3) . ?
N7 C26 1.431(3) . ?
N8 C29 1.332(3) . ?
C1 C2 1.374(4) . ?
C1 C8 1.513(4) . ?
C1 H1 0.91(3) . ?
C2 C3 1.504(4) . ?
C2 H2 0.96(3) . ?
C3 C4 1.542(3) . ?
C3 H3A 0.9900 . ?
C3 H3B 0.9900 . ?
C4 C5 1.519(3) . ?
C4 H4A 0.9900 . ?
C4 H4B 0.9900 . ?
C5 C6 1.377(4) . ?
C5 H5 0.93(3) . ?
C6 C7 1.509(4) . ?
C6 H6 0.93(3) . ?
C7 C8 1.537(3) . ?
C7 H7A 0.9900 . ?
C7 H7B 0.9900 . ?
C8 H8A 0.9900 . ?
C8 H8B 0.9900 . ?
C10 C11 1.341(4) . ?
C10 H10 0.9500 . ?
C11 H11 0.9500 . ?
C12 H12A 0.9800 . ?
C12 H12B 0.9800 . ?
C12 H12C 0.9800 . ?
C13 H13A 0.9900 . ?
C13 H13B 0.9900 . ?
C14 C15 1.369(3) . ?
C14 C17 1.492(3) . ?
C15 C16 1.413(3) . ?
C15 H15 0.9500 . ?
C16 C18 1.513(3) . ?
C17 H17A 0.9800 . ?
C17 H17B 0.9800 . ?
C17 H17C 0.9800 . ?
C18 C21 1.520(4) . ?
C18 C19 1.528(4) . ?
C18 C20 1.531(4) . ?
C19 H19A 0.9800 . ?
C19 H19B 0.9800 . ?
C19 H19C 0.9800 . ?
C20 H20A 0.9800 . ?
C20 H20B 0.9800 . ?
C20 H20C 0.9800 . ?
C21 H21A 0.9800 . ?
C21 H21B 0.9800 . ?
C21 H21C 0.9800 . ?
C23 C24 1.344(4) . ?
C23 H23 0.9500 . ?
C24 H24 0.9500 . ?
C25 H25A 0.9800 . ?
C25 H25B 0.9800 . ?
C25 H25C 0.9800 . ?
C26 H26A 0.9900 . ?
C26 H26B 0.9900 . ?
C27 C28 1.373(3) . ?
C27 C30 1.492(3) . ?
C28 C29 1.415(3) . ?
C28 H28 0.9500 . ?
C29 C31 1.510(4) . ?
C30 H30A 0.9800 . ?
C30 H30B 0.9800 . ?
C30 H30C 0.9800 . ?
C31 C32 1.520(4) . ?
C31 C33 1.527(4) . ?
C31 C34 1.530(4) . ?
C32 H32A 0.9800 . ?
C32 H32B 0.9800 . ?
C32 H32C 0.9800 . ?
C33 H33A 0.9800 . ?
C33 H33B 0.9800 . ?
C33 H33C 0.9800 . ?
C34 H34A 0.9800 . ?
C34 H34B 0.9800 . ?
C34 H34C 0.9800 . ?
B1 C53 1.646(4) . ?
B1 C41 1.646(4) . ?
B1 C47 1.649(4) . ?
B1 C35 1.651(4) . ?
C35 C40 1.399(3) . ?
C35 C36 1.402(3) . ?
C36 C37 1.391(3) . ?
C36 H36 0.9500 . ?
C37 C38 1.388(4) . ?
C37 H37 0.9500 . ?
C38 C39 1.388(4) . ?
C38 H38 0.9500 . ?
C39 C40 1.392(3) . ?
C39 H39 0.9500 . ?
C40 H40 0.9500 . ?
C41 C46 1.407(3) . ?
C41 C42 1.407(3) . ?
C42 C43 1.393(4) . ?
C42 H42 0.9500 . ?
C43 C44 1.379(4) . ?
C43 H43 0.9500 . ?
C44 C45 1.387(4) . ?
C44 H44 0.9500 . ?
C45 C46 1.392(4) . ?
C45 H45 0.9500 . ?
C46 H46 0.9500 . ?
C47 C52 1.403(3) . ?
C47 C48 1.406(3) . ?
C48 C49 1.391(3) . ?
C48 H48 0.9500 . ?
C49 C50 1.390(4) . ?
C49 H49 0.9500 . ?
C50 C51 1.384(4) . ?
C50 H50 0.9500 . ?
C51 C52 1.389(3) . ?
C51 H51 0.9500 . ?
C52 H52 0.9500 . ?
C53 C58 1.406(3) . ?
C53 C54 1.407(3) . ?
C54 C55 1.392(4) . ?
C54 H54 0.9500 . ?
C55 C56 1.382(4) . ?
C55 H55 0.9500 . ?
C56 C57 1.381(4) . ?
C56 H56 0.9500 . ?
C57 C58 1.392(4) . ?
C57 H57 0.9500 . ?
C58 H58 0.9500 . ?

loop_
_geom_torsion_atom_site_label_1
_geom_torsion_atom_site_label_2
_geom_torsion_atom_site_label_3
_geom_torsion_atom_site_label_4
_geom_torsion
_geom_torsion_site_symmetry_1
_geom_torsion_site_symmetry_2
_geom_torsion_site_symmetry_3
_geom_torsion_site_symmetry_4
_geom_torsion_publ_flag
C14 N3 N4 C16 0.8(3) . . . . ?
C13 N3 N4 C16 175.1(2) . . . . ?
C27 N7 N8 C29 0.6(3) . . . . ?
C26 N7 N8 C29 175.6(2) . . . . ?
C22 Rh1 C1 C2 85.02(16) . . . . ?
C9 Rh1 C1 C2 -171.2(3) . . . . ?
C6 Rh1 C1 C2 -114.71(17) . . . . ?
C5 Rh1 C1 C2 -78.64(16) . . . . ?
C22 Rh1 C1 C8 -153.62(19) . . . . ?
C9 Rh1 C1 C8 -49.8(4) . . . . ?
C2 Rh1 C1 C8 121.4(3) . . . . ?
C6 Rh1 C1 C8 6.65(18) . . . . ?
C5 Rh1 C1 C8 42.72(19) . . . . ?
C8 C1 C2 C3 -5.3(4) . . . . ?
Rh1 C1 C2 C3 98.7(2) . . . . ?
C8 C1 C2 Rh1 -104.0(2) . . . . ?
C22 Rh1 C2 C1 -96.52(16) . . . . ?
C9 Rh1 C2 C1 173.6(2) . . . . ?
C6 Rh1 C2 C1 64.26(16) . . . . ?
C5 Rh1 C2 C1 97.31(16) . . . . ?
C22 Rh1 C2 C3 139.16(18) . . . . ?
C9 Rh1 C2 C3 49.3(3) . . . . ?
C6 Rh1 C2 C3 -60.07(18) . . . . ?
C5 Rh1 C2 C3 -27.02(17) . . . . ?
C1 Rh1 C2 C3 -124.3(2) . . . . ?
C1 C2 C3 C4 -37.9(4) . . . . ?
Rh1 C2 C3 C4 43.1(3) . . . . ?
C2 C3 C4 C5 -37.8(3) . . . . ?
C3 C4 C5 C6 94.6(3) . . . . ?
C3 C4 C5 Rh1 12.6(3) . . . . ?
C22 Rh1 C5 C6 -172.1(3) . . . . ?
C9 Rh1 C5 C6 86.73(16) . . . . ?
C2 Rh1 C5 C6 -113.97(16) . . . . ?
C1 Rh1 C5 C6 -77.98(16) . . . . ?
C22 Rh1 C5 C4 -50.1(4) . . . . ?
C9 Rh1 C5 C4 -151.26(18) . . . . ?
C2 Rh1 C5 C4 8.04(18) . . . . ?
C6 Rh1 C5 C4 122.0(3) . . . . ?
C1 Rh1 C5 C4 44.03(18) . . . . ?
C4 C5 C6 C7 -4.3(4) . . . . ?
Rh1 C5 C6 C7 99.4(2) . . . . ?
C4 C5 C6 Rh1 -103.8(2) . . . . ?
C22 Rh1 C6 C5 173.6(2) . . . . ?
C9 Rh1 C6 C5 -94.86(16) . . . . ?
C2 Rh1 C6 C5 65.11(16) . . . . ?
C1 Rh1 C6 C5 97.83(16) . . . . ?
C22 Rh1 C6 C7 50.2(4) . . . . ?
C9 Rh1 C6 C7 141.73(18) . . . . ?
C2 Rh1 C6 C7 -58.30(19) . . . . ?
C5 Rh1 C6 C7 -123.4(3) . . . . ?
C1 Rh1 C6 C7 -25.58(18) . . . . ?
C5 C6 C7 C8 -39.1(4) . . . . ?
Rh1 C6 C7 C8 41.7(3) . . . . ?
C2 C1 C8 C7 95.3(3) . . . . ?
Rh1 C1 C8 C7 13.7(3) . . . . ?
C6 C7 C8 C1 -37.4(3) . . . . ?
C10 N1 C9 N2 0.6(3) . . . . ?
C12 N1 C9 N2 175.6(2) . . . . ?
C10 N1 C9 Rh1 -179.63(17) . . . . ?
C12 N1 C9 Rh1 -4.6(3) . . . . ?
C11 N2 C9 N1 -0.9(3) . . . . ?
C13 N2 C9 N1 -175.0(2) . . . . ?
C11 N2 C9 Rh1 179.37(17) . . . . ?
C13 N2 C9 Rh1 5.2(3) . . . . ?
C22 Rh1 C9 N1 -103.5(2) . . . . ?
C2 Rh1 C9 N1 -13.5(4) . . . . ?
C6 Rh1 C9 N1 96.8(2) . . . . ?
C5 Rh1 C9 N1 60.4(2) . . . . ?
C1 Rh1 C9 N1 152.1(3) . . . . ?
C22 Rh1 C9 N2 76.1(2) . . . . ?
C2 Rh1 C9 N2 166.2(2) . . . . ?
C6 Rh1 C9 N2 -83.6(2) . . . . ?
C5 Rh1 C9 N2 -119.9(2) . . . . ?
C1 Rh1 C9 N2 -28.3(5) . . . . ?
C9 N1 C10 C11 -0.2(3) . . . . ?
C12 N1 C10 C11 -175.4(2) . . . . ?
N1 C10 C11 N2 -0.4(3) . . . . ?
C9 N2 C11 C10 0.8(3) . . . . ?
C13 N2 C11 C10 175.1(2) . . . . ?
C14 N3 C13 N2 99.6(3) . . . . ?
N4 N3 C13 N2 -73.6(3) . . . . ?
C9 N2 C13 N3 113.9(2) . . . . ?
C11 N2 C13 N3 -59.5(3) . . . . ?
N4 N3 C14 C15 -0.2(3) . . . . ?
C13 N3 C14 C15 -173.7(2) . . . . ?
N4 N3 C14 C17 -176.9(2) . . . . ?
C13 N3 C14 C17 9.6(4) . . . . ?
N3 C14 C15 C16 -0.4(3) . . . . ?
C17 C14 C15 C16 175.9(3) . . . . ?
N3 N4 C16 C15 -1.0(3) . . . . ?
N3 N4 C16 C18 174.3(2) . . . . ?
C14 C15 C16 N4 0.9(3) . . . . ?
C14 C15 C16 C18 -173.8(2) . . . . ?
N4 C16 C18 C21 149.1(2) . . . . ?
C15 C16 C18 C21 -36.6(4) . . . . ?
N4 C16 C18 C19 27.2(3) . . . . ?
C15 C16 C18 C19 -158.5(3) . . . . ?
N4 C16 C18 C20 -91.1(3) . . . . ?
C15 C16 C18 C20 83.2(3) . . . . ?
C23 N5 C22 N6 0.5(3) . . . . ?
C25 N5 C22 N6 176.3(2) . . . . ?
C23 N5 C22 Rh1 -179.13(17) . . . . ?
C25 N5 C22 Rh1 -3.3(3) . . . . ?
C24 N6 C22 N5 -0.6(3) . . . . ?
C26 N6 C22 N5 -175.5(2) . . . . ?
C24 N6 C22 Rh1 179.06(17) . . . . ?
C26 N6 C22 Rh1 4.1(3) . . . . ?
C9 Rh1 C22 N5 -105.8(2) . . . . ?
C2 Rh1 C22 N5 95.4(2) . . . . ?
C6 Rh1 C22 N5 -14.1(4) . . . . ?
C5 Rh1 C22 N5 152.4(3) . . . . ?
C1 Rh1 C22 N5 59.3(2) . . . . ?
C9 Rh1 C22 N6 74.6(2) . . . . ?
C2 Rh1 C22 N6 -84.1(2) . . . . ?
C6 Rh1 C22 N6 166.4(2) . . . . ?
C5 Rh1 C22 N6 -27.1(4) . . . . ?
C1 Rh1 C22 N6 -120.2(2) . . . . ?
C22 N5 C23 C24 -0.2(3) . . . . ?
C25 N5 C23 C24 -176.2(2) . . . . ?
N5 C23 C24 N6 -0.1(3) . . . . ?
C22 N6 C24 C23 0.5(3) . . . . ?
C26 N6 C24 C23 175.5(2) . . . . ?
C27 N7 C26 N6 100.3(3) . . . . ?
N8 N7 C26 N6 -73.8(3) . . . . ?
C22 N6 C26 N7 115.1(2) . . . . ?
C24 N6 C26 N7 -59.3(3) . . . . ?
N8 N7 C27 C28 -0.3(3) . . . . ?
C26 N7 C27 C28 -174.6(2) . . . . ?
N8 N7 C27 C30 -176.8(2) . . . . ?
C26 N7 C27 C30 8.9(4) . . . . ?
N7 C27 C28 C29 0.0(3) . . . . ?
C30 C27 C28 C29 176.0(3) . . . . ?
N7 N8 C29 C28 -0.6(3) . . . . ?
N7 N8 C29 C31 176.1(2) . . . . ?
C27 C28 C29 N8 0.4(3) . . . . ?
C27 C28 C29 C31 -175.8(3) . . . . ?
N8 C29 C31 C32 168.0(2) . . . . ?
C28 C29 C31 C32 -16.1(4) . . . . ?
N8 C29 C31 C33 47.4(4) . . . . ?
C28 C29 C31 C33 -136.6(3) . . . . ?
N8 C29 C31 C34 -70.5(3) . . . . ?
C28 C29 C31 C34 105.4(3) . . . . ?
C53 B1 C35 C40 -147.7(2) . . . . ?
C41 B1 C35 C40 89.6(3) . . . . ?
C47 B1 C35 C40 -31.7(3) . . . . ?
C53 B1 C35 C36 39.2(3) . . . . ?
C41 B1 C35 C36 -83.5(3) . . . . ?
C47 B1 C35 C36 155.2(2) . . . . ?
C40 C35 C36 C37 -0.7(4) . . . . ?
B1 C35 C36 C37 172.8(2) . . . . ?
C35 C36 C37 C38 1.5(4) . . . . ?
C36 C37 C38 C39 -1.0(4) . . . . ?
C37 C38 C39 C40 -0.1(4) . . . . ?
C38 C39 C40 C35 0.9(4) . . . . ?
C36 C35 C40 C39 -0.4(4) . . . . ?
B1 C35 C40 C39 -174.0(2) . . . . ?
C53 B1 C41 C46 155.8(2) . . . . ?
C47 B1 C41 C46 39.3(3) . . . . ?
C35 B1 C41 C46 -82.1(3) . . . . ?
C53 B1 C41 C42 -32.0(3) . . . . ?
C47 B1 C41 C42 -148.5(2) . . . . ?
C35 B1 C41 C42 90.1(3) . . . . ?
C46 C41 C42 C43 0.2(4) . . . . ?
B1 C41 C42 C43 -172.4(2) . . . . ?
C41 C42 C43 C44 -0.1(4) . . . . ?
C42 C43 C44 C45 0.4(4) . . . . ?
C43 C44 C45 C46 -0.8(4) . . . . ?
C44 C45 C46 C41 0.9(4) . . . . ?
C42 C41 C46 C45 -0.6(4) . . . . ?
B1 C41 C46 C45 172.2(2) . . . . ?
C53 B1 C47 C52 -85.6(3) . . . . ?
C41 B1 C47 C52 36.9(3) . . . . ?
C35 B1 C47 C52 153.0(2) . . . . ?
C53 B1 C47 C48 86.8(3) . . . . ?
C41 B1 C47 C48 -150.6(2) . . . . ?
C35 B1 C47 C48 -34.6(3) . . . . ?
C52 C47 C48 C49 -0.9(3) . . . . ?
B1 C47 C48 C49 -173.8(2) . . . . ?
C47 C48 C49 C50 0.7(4) . . . . ?
C48 C49 C50 C51 0.1(4) . . . . ?
C49 C50 C51 C52 -0.8(4) . . . . ?
C50 C51 C52 C47 0.6(4) . . . . ?
C48 C47 C52 C51 0.2(4) . . . . ?
B1 C47 C52 C51 173.2(2) . . . . ?
C41 B1 C53 C58 -33.6(3) . . . . ?
C47 B1 C53 C58 88.2(3) . . . . ?
C35 B1 C53 C58 -150.4(2) . . . . ?
C41 B1 C53 C54 155.2(2) . . . . ?
C47 B1 C53 C54 -83.1(3) . . . . ?
C35 B1 C53 C54 38.3(3) . . . . ?
C58 C53 C54 C55 -0.5(4) . . . . ?
B1 C53 C54 C55 171.4(2) . . . . ?
C53 C54 C55 C56 0.6(4) . . . . ?
C54 C55 C56 C57 -0.4(4) . . . . ?
C55 C56 C57 C58 0.1(4) . . . . ?
C56 C57 C58 C53 0.0(4) . . . . ?
C54 C53 C58 C57 0.2(4) . . . . ?
B1 C53 C58 C57 -171.6(2) . . . . ?
